data_2015383
loop_
_publ_author_name
' Rahul Banerjee'
'Binoy K. Saha'
'Gautam R. Desiraju'

_publ_section_title
;
 Solid-state architecture of saccharin salts of some diamines
;
_journal_coeditor_code SF3006
_journal_issue 6
_journal_name_full 'Acta Crystallographica Section C'
_journal_page_first o346
_journal_page_last o349
_journal_paper_doi 10.1107/S0108270106016374
_journal_volume 62
_journal_year 2006
_chemical_formula_iupac 'C2 H10 N2 2+, 2C7 H4 N O3 S -'
_chemical_formula_moiety 'C2 H10 N2 2+, 2C7 H4 N O3 S -'
_chemical_formula_sum 'C16 H18 N4 O6 S2'
_chemical_formula_weight 426.46
_chemical_name_common 'saccharin, ethylenedimaine '
_chemical_name_systematic
;
ethylenediaminium bis(saccharinate)
;
_space_group_IT_number 2
_symmetry_cell_setting triclinic
_symmetry_space_group_name_Hall '-P 1'
_symmetry_space_group_name_H-M 'P -1'
_atom_sites_solution_hydrogens geom
_atom_sites_solution_primary direct
_atom_sites_solution_secondary difmap
_audit_creation_method SHELXL-97
_cell_angle_alpha 84.557(4)
_cell_angle_beta 86.387(4)
_cell_angle_gamma 76.149(4)
_cell_formula_units_Z 2
_cell_length_a 7.1684(19)
_cell_length_b 9.964(3)
_cell_length_c 13.185(4)
_cell_measurement_reflns_used 1782
_cell_measurement_temperature 100(2)
_cell_measurement_theta_max 25.70
_cell_measurement_theta_min 2.52
_cell_volume 909.5(5)
_computing_cell_refinement SMART
_computing_data_collection 'SMART (Bruker, 1997)'
_computing_data_reduction 'SAINT (Bruker, 1997)'
_computing_molecular_graphics 'SHELXTL (Bruker, 2001)'
_computing_publication_material SHELXTL
_computing_structure_refinement 'SHELXL97 (Sheldrick, 1997)'
_computing_structure_solution 'SHELXS97 (Sheldrick, 1997)'
_diffrn_ambient_temperature 100(2)
_diffrn_measured_fraction_theta_full 0.998
_diffrn_measured_fraction_theta_max 0.998
_diffrn_measurement_device_type 'Bruker SMART CCD area-detector'
_diffrn_measurement_method '\f and \w scans'
_diffrn_radiation_monochromator graphite
_diffrn_radiation_source 'fine-focus sealed tube'
_diffrn_radiation_type MoK\a
_diffrn_radiation_wavelength 0.71073
_diffrn_reflns_av_R_equivalents 0.0558
_diffrn_reflns_av_sigmaI/netI 0.0703
_diffrn_reflns_limit_h_max 8
_diffrn_reflns_limit_h_min -8
_diffrn_reflns_limit_k_max 11
_diffrn_reflns_limit_k_min -12
_diffrn_reflns_limit_l_max 16
_diffrn_reflns_limit_l_min -16
_diffrn_reflns_number 10467
_diffrn_reflns_theta_full 26.04
_diffrn_reflns_theta_max 26.04
_diffrn_reflns_theta_min 1.55
_exptl_absorpt_coefficient_mu 0.337
_exptl_absorpt_correction_T_max 0.979
_exptl_absorpt_correction_T_min 0.949
_exptl_absorpt_correction_type multi-scan
_exptl_absorpt_process_details '(SADABS; Siemens, 1996)'
_exptl_crystal_colour colorless
_exptl_crystal_density_diffrn 1.557
_exptl_crystal_density_method 'not measured'
_exptl_crystal_description block
_exptl_crystal_F_000 444
_exptl_crystal_size_max 0.15
_exptl_crystal_size_mid 0.11
_exptl_crystal_size_min 0.06
_refine_diff_density_max 0.667
_refine_diff_density_min -0.397
_refine_ls_extinction_method none
_refine_ls_goodness_of_fit_ref 0.986
_refine_ls_hydrogen_treatment mixed
_refine_ls_matrix_type full
_refine_ls_number_parameters 277
_refine_ls_number_reflns 3575
_refine_ls_number_restraints 0
_refine_ls_restrained_S_all 0.986
_refine_ls_R_factor_all 0.0824
_refine_ls_R_factor_gt 0.0519
_refine_ls_shift/su_max 0.001
_refine_ls_shift/su_mean 0.000
_refine_ls_structure_factor_coef Fsqd
_refine_ls_weighting_details 'calc w=1/[\s^2^(Fo^2^)+(0.0710P)^2^] where P=(Fo^2^+2Fc^2^)/3'
_refine_ls_weighting_scheme calc
_refine_ls_wR_factor_gt 0.1170
_refine_ls_wR_factor_ref 0.1303
_reflns_number_gt 2479
_reflns_number_total 3575
_reflns_threshold_expression I>2\sa(I)
_cod_data_source_file sf3006.cif
_cod_data_source_block II
_cod_original_cell_volume 909.4(5)
_cod_original_sg_symbol_H-M P-1
_cod_database_code 2015383

loop_
_symmetry_equiv_pos_as_xyz
'x, y, z'
'-x, -y, -z'

loop_
_atom_site_type_symbol
_atom_site_label
_atom_site_fract_x
_atom_site_fract_y
_atom_site_fract_z
_atom_site_U_iso_or_equiv
_atom_site_adp_type
_atom_site_calc_flag
_atom_site_refinement_flags
_atom_site_occupancy
S S1 1.00098(11) 0.55402(8) 0.63461(6) 0.0213(2) Uani d . 1
O O1 0.7398(3) 0.9162(2) 0.60423(16) 0.0281(5) Uani d . 1
O O2 1.1932(3) 0.5163(2) 0.58962(17) 0.0325(6) Uani d . 1
O O3 0.9016(3) 0.4433(2) 0.64721(17) 0.0328(6) Uani d . 1
N N1 0.8778(3) 0.6908(3) 0.57465(18) 0.0204(6) Uani d . 1
C C1 0.8326(4) 0.8001(3) 0.6335(2) 0.0191(7) Uani d . 1
C C2 0.9067(4) 0.7618(3) 0.7398(2) 0.0185(7) Uani d . 1
C C3 0.8867(4) 0.8437(3) 0.8203(2) 0.0221(7) Uani d . 1
H H3 0.8221 0.9389 0.8130 0.027 Uiso calc R 1
C C4 0.9638(4) 0.7831(4) 0.9126(2) 0.0264(8) Uani d . 1
H H4 0.9519 0.8381 0.9688 0.032 Uiso calc R 1
C C5 1.0575(4) 0.6444(4) 0.9241(2) 0.0276(8) Uani d . 1
H H5 1.1085 0.6055 0.9880 0.033 Uiso calc R 1
C C6 1.0780(4) 0.5613(3) 0.8433(2) 0.0243(7) Uani d . 1
H H6 1.1409 0.4657 0.8506 0.029 Uiso calc R 1
C C7 1.0029(4) 0.6238(3) 0.7518(2) 0.0180(6) Uani d . 1
S S2 0.24528(11) 1.07048(8) 0.80957(5) 0.0219(2) Uani d . 1
O O4 0.2940(3) 0.8525(2) 0.59627(15) 0.0226(5) Uani d . 1
O O5 0.0572(3) 1.1122(2) 0.85781(16) 0.0292(6) Uani d . 1
O O6 0.3704(3) 1.1634(2) 0.81506(16) 0.0298(5) Uani d . 1
N N2 0.2282(3) 1.0397(3) 0.69197(17) 0.0206(6) Uani d . 1
C C8 0.3005(4) 0.9043(3) 0.6775(2) 0.0203(7) Uani d . 1
C C9 0.3867(4) 0.8197(3) 0.7706(2) 0.0209(7) Uani d . 1
C C10 0.4789(4) 0.6808(3) 0.7814(3) 0.0273(8) Uani d . 1
H H10 0.4947 0.6250 0.7255 0.033 Uiso calc R 1
C C11 0.5483(5) 0.6245(4) 0.8769(3) 0.0341(9) Uani d . 1
H H11 0.6137 0.5295 0.8857 0.041 Uiso calc R 1
C C12 0.5229(5) 0.7052(4) 0.9583(3) 0.0370(9) Uani d . 1
H H12 0.5716 0.6647 1.0223 0.044 Uiso calc R 1
C C13 0.4271(4) 0.8454(4) 0.9487(2) 0.0305(8) Uani d . 1
H H13 0.4069 0.9006 1.0051 0.037 Uiso calc R 1
C C14 0.3633(4) 0.8997(3) 0.8534(2) 0.0244(7) Uani d . 1
N N3 0.5623(4) 0.7663(3) 0.4382(2) 0.0213(6) Uani d . 1
H H3A 0.490(4) 0.809(3) 0.486(3) 0.022(9) Uiso d . 1
H H3B 0.670(5) 0.709(3) 0.465(2) 0.018(8) Uiso d . 1
H H3C 0.595(5) 0.838(4) 0.398(3) 0.032(10) Uiso d . 1
N N4 0.1159(4) 0.8237(3) 0.4154(2) 0.0207(6) Uani d D 1
H H4A 0.148(5) 0.869(4) 0.468(3) 0.053(12) Uiso d . 1
H H4B 0.008(3) 0.876(3) 0.387(2) 0.033(10) Uiso d D 1
H H4C 0.087(5) 0.745(4) 0.443(3) 0.034(10) Uiso d . 1
C C15 0.4502(4) 0.6947(3) 0.3801(2) 0.0202(7) Uani d . 1
H H15A 0.4110 0.6205 0.4256 0.024 Uiso calc R 1
H H15B 0.5331 0.6505 0.3238 0.024 Uiso calc R 1
C C16 0.2744(4) 0.7914(3) 0.3368(2) 0.0196(7) Uani d . 1
H H16A 0.3073 0.8786 0.3078 0.023 Uiso calc R 1
H H16B 0.2304 0.7485 0.2808 0.023 Uiso calc R 1

loop_
_atom_site_aniso_label
_atom_site_aniso_U_11
_atom_site_aniso_U_22
_atom_site_aniso_U_33
_atom_site_aniso_U_12
_atom_site_aniso_U_13
_atom_site_aniso_U_23
S1 0.0256(4) 0.0187(4) 0.0188(4) -0.0024(3) -0.0020(3) -0.0041(3)
O1 0.0402(13) 0.0183(12) 0.0222(12) -0.0003(11) -0.0066(10) 0.0025(9)
O2 0.0275(12) 0.0357(14) 0.0300(13) 0.0044(11) 0.0025(10) -0.0137(11)
O3 0.0503(15) 0.0220(13) 0.0304(13) -0.0147(11) -0.0091(11) -0.0022(10)
N1 0.0253(14) 0.0192(14) 0.0173(13) -0.0051(12) -0.0019(11) -0.0042(11)
C1 0.0177(15) 0.0243(18) 0.0165(15) -0.0076(14) -0.0002(12) -0.0003(13)
C2 0.0174(15) 0.0232(17) 0.0164(15) -0.0084(13) 0.0043(12) -0.0041(13)
C3 0.0216(16) 0.0258(18) 0.0205(15) -0.0089(14) 0.0056(12) -0.0052(13)
C4 0.0268(17) 0.043(2) 0.0147(15) -0.0171(16) 0.0048(13) -0.0084(14)
C5 0.0229(17) 0.047(2) 0.0153(15) -0.0142(16) -0.0041(13) 0.0046(15)
C6 0.0205(16) 0.0295(19) 0.0223(16) -0.0066(14) -0.0013(13) 0.0031(14)
C7 0.0175(15) 0.0212(17) 0.0164(14) -0.0076(13) 0.0014(12) -0.0014(12)
S2 0.0235(4) 0.0303(5) 0.0132(4) -0.0085(4) 0.0013(3) -0.0043(3)
O4 0.0261(11) 0.0265(12) 0.0160(11) -0.0072(10) 0.0015(9) -0.0045(9)
O5 0.0288(12) 0.0379(14) 0.0223(12) -0.0088(11) 0.0067(9) -0.0122(10)
O6 0.0353(13) 0.0377(14) 0.0222(11) -0.0190(11) -0.0005(10) -0.0053(10)
N2 0.0239(14) 0.0253(15) 0.0113(12) -0.0043(12) 0.0010(10) -0.0008(10)
C8 0.0168(15) 0.0306(19) 0.0145(14) -0.0088(14) 0.0018(11) -0.0006(13)
C9 0.0159(15) 0.0292(19) 0.0182(15) -0.0087(14) -0.0010(12) 0.0050(13)
C10 0.0187(16) 0.030(2) 0.0331(19) -0.0090(15) 0.0023(13) 0.0043(15)
C11 0.0238(18) 0.035(2) 0.044(2) -0.0129(16) -0.0075(16) 0.0163(17)
C12 0.0307(19) 0.055(3) 0.0278(19) -0.0228(19) -0.0130(15) 0.0233(18)
C13 0.0262(17) 0.053(2) 0.0177(16) -0.0230(17) -0.0038(13) 0.0070(15)
C14 0.0192(16) 0.035(2) 0.0215(16) -0.0128(15) -0.0011(13) 0.0030(14)
N3 0.0178(14) 0.0283(17) 0.0171(14) -0.0047(13) 0.0023(11) -0.0017(13)
N4 0.0192(15) 0.0250(17) 0.0189(14) -0.0066(13) -0.0006(11) -0.0026(13)
C15 0.0206(16) 0.0192(17) 0.0211(15) -0.0049(13) 0.0008(12) -0.0038(13)
C16 0.0195(15) 0.0202(17) 0.0184(15) -0.0036(13) 0.0024(12) -0.0029(13)

loop_
_atom_type_symbol
_atom_type_description
_atom_type_scat_dispersion_real
_atom_type_scat_dispersion_imag
_atom_type_scat_source
C C 0.0033 0.0016 'International Tables Vol C Tables 4.2.6.8 and 6.1.1.4'
H H 0.0000 0.0000 'International Tables Vol C Tables 4.2.6.8 and 6.1.1.4'
N N 0.0061 0.0033 'International Tables Vol C Tables 4.2.6.8 and 6.1.1.4'
O O 0.0106 0.0060 'International Tables Vol C Tables 4.2.6.8 and 6.1.1.4'
S S 0.1246 0.1234 'International Tables Vol C Tables 4.2.6.8 and 6.1.1.4'

loop_
_geom_angle_atom_site_label_1
_geom_angle_atom_site_label_2
_geom_angle_atom_site_label_3
_geom_angle
O3 S1 O2 114.65(14)
O3 S1 N1 112.23(14)
O2 S1 N1 110.64(14)
O3 S1 C7 109.92(13)
O2 S1 C7 110.59(14)
N1 S1 C7 97.51(13)
C1 N1 S1 111.9(2)
O1 C1 N1 124.0(3)
O1 C1 C2 123.7(3)
N1 C1 C2 112.3(3)
C3 C2 C7 120.0(3)
C3 C2 C1 128.9(3)
C7 C2 C1 111.1(2)
C2 C3 C4 118.3(3)
C2 C3 H3 120.9
C4 C3 H3 120.9
C5 C4 C3 121.2(3)
C5 C4 H4 119.4
C3 C4 H4 119.4
C4 C5 C6 120.8(3)
C4 C5 H5 119.6
C6 C5 H5 119.6
C7 C6 C5 117.1(3)
C7 C6 H6 121.4
C5 C6 H6 121.4
C2 C7 C6 122.6(3)
C2 C7 S1 107.2(2)
C6 C7 S1 130.2(2)
O5 S2 O6 115.66(13)
O5 S2 N2 110.38(13)
O6 S2 N2 110.57(13)
O5 S2 C14 111.71(14)
O6 S2 C14 110.08(14)
N2 S2 C14 96.87(14)
C8 N2 S2 111.4(2)
O4 C8 N2 124.1(3)
O4 C8 C9 122.3(3)
N2 C8 C9 113.5(3)
C10 C9 C14 120.2(3)
C10 C9 C8 128.7(3)
C14 C9 C8 111.1(3)
C9 C10 C11 118.2(3)
C9 C10 H10 120.9
C11 C10 H10 120.9
C12 C11 C10 120.8(3)
C12 C11 H11 119.6
C10 C11 H11 119.6
C11 C12 C13 121.5(3)
C11 C12 H12 119.3
C13 C12 H12 119.3
C14 C13 C12 116.8(3)
C14 C13 H13 121.6
C12 C13 H13 121.6
C13 C14 C9 122.4(3)
C13 C14 S2 130.6(3)
C9 C14 S2 107.0(2)
C15 N3 H3A 110(2)
C15 N3 H3B 113.8(19)
H3A N3 H3B 110(3)
C15 N3 H3C 110(2)
H3A N3 H3C 102(3)
H3B N3 H3C 110(3)
C16 N4 H4A 113(2)
C16 N4 H4B 111(2)
H4A N4 H4B 110(3)
C16 N4 H4C 110(2)
H4A N4 H4C 107(3)
H4B N4 H4C 107(3)
N3 C15 C16 112.5(2)
N3 C15 H15A 109.1
C16 C15 H15A 109.1
N3 C15 H15B 109.1
C16 C15 H15B 109.1
H15A C15 H15B 107.8
N4 C16 C15 111.8(2)
N4 C16 H16A 109.3
C15 C16 H16A 109.3
N4 C16 H16B 109.3
C15 C16 H16B 109.3
H16A C16 H16B 107.9

loop_
_geom_bond_atom_site_label_1
_geom_bond_atom_site_label_2
_geom_bond_site_symmetry_2
_geom_bond_distance
S1 O3 . 1.442(2)
S1 O2 . 1.443(2)
S1 N1 . 1.603(3)
S1 C7 . 1.755(3)
O1 C1 . 1.228(4)
N1 C1 . 1.361(4)
C1 C2 . 1.513(4)
C2 C3 . 1.379(4)
C2 C7 . 1.382(4)
C3 C4 . 1.391(4)
C3 H3 . 0.9500
C4 C5 . 1.383(5)
C4 H4 . 0.9500
C5 C6 . 1.390(4)
C5 H5 . 0.9500
C6 C7 . 1.382(4)
C6 H6 . 0.9500
S2 O5 . 1.438(2)
S2 O6 . 1.445(2)
S2 N2 . 1.626(2)
S2 C14 . 1.769(3)
O4 C8 . 1.240(3)
N2 C8 . 1.352(4)
C8 O4 1 1.240(3)
C8 C9 . 1.500(4)
C9 C10 . 1.381(4)
C9 C14 . 1.390(4)
C10 C11 . 1.400(5)
C10 H10 . 0.9500
C11 C12 . 1.379(5)
C11 H11 . 0.9500
C12 C13 . 1.399(5)
C12 H12 . 0.9500
C13 C14 . 1.380(4)
C13 H13 . 0.9500
N3 C15 . 1.483(4)
N3 H3A . 0.87(3)
N3 H3B . 0.91(3)
N3 H3C . 0.92(4)
N4 C16 . 1.487(4)
N4 H4A . 0.92(4)
N4 H4B . 0.906(18)
N4 H4C . 0.90(4)
C15 C16 . 1.499(4)
C15 H15A . 0.9900
C15 H15B . 0.9900
C16 H16A . 0.9900
C16 H16B . 0.9900

loop_
_geom_hbond_atom_site_label_D
_geom_hbond_atom_site_label_H
_geom_hbond_atom_site_label_A
_geom_hbond_site_symmetry_A
_geom_hbond_distance_DH
_geom_hbond_distance_HA
_geom_hbond_distance_DA
_geom_hbond_angle_DHA
N3 H3A O4 1 0.87(3) 1.96(3) 2.797(3) 161(3)
N3 H3B N1 1 0.91(3) 2.10(3) 2.891(4) 144(3)
N3 H3B O2 2_766 0.91(3) 2.38(3) 2.981(4) 123(2)
N3 H3C N2 2_676 0.92(4) 2.19(4) 3.061(4) 160(3)
N4 H4A O4 1 0.92(4) 2.02(4) 2.844(3) 147(3)
N4 H4C N1 1_455 0.90(4) 2.33(4) 3.029(4) 135(3)
N4 H4B N2 2_576 0.906(18) 2.00(2) 2.899(4) 169(3)
N4 H4C O3 2_666 0.90(4) 2.30(4) 2.892(4) 123(3)
